data_4519442
loop_
_publ_author_name
'Norbert M. Villeneuve'
'Joshua Dickman'
'Thierry Maris'
'Graeme M. Day'
'James D. Wuest'

_publ_section_title
;
 Seeking Rules Governing Mixed Molecular Crystallization
;
_journal_name_full 'Crystal Growth & Design'
_journal_page_first 273
_journal_page_last 288
_journal_paper_doi 10.1021/acs.cgd.2c00992
_journal_volume 23
_journal_year 2023
_chemical_formula_moiety '0.62(C12 H8 S), 0.38(C12 H9 N)'
_chemical_formula_sum 'C12 H8.38 N0.38 S0.62'
_chemical_formula_weight 177.85
_chemical_name_systematic 'dibenzo[b,d]thiophene:9H-carbazole 0.62:0.38'
_space_group_crystal_system orthorhombic
_space_group_IT_number 62
_space_group_name_Hall '-P 2ac 2n'
_space_group_name_H-M_alt 'P n m a'
_atom_sites_solution_hydrogens geom
_atom_sites_solution_primary dual
_audit_creation_date 2020-12-04
_audit_creation_method
;
Olex2 1.3
(compiled 2020.11.12 svn.r5f609507 for OlexSys, GUI svn.r6226)
;
_cell_angle_alpha 90
_cell_angle_beta 90
_cell_angle_gamma 90
_cell_formula_units_Z 4
_cell_length_a 7.9749(3)
_cell_length_b 18.9409(6)
_cell_length_c 5.7813(2)
_cell_measurement_reflns_used 7792
_cell_measurement_temperature 150
_cell_measurement_theta_max 60.600
_cell_measurement_theta_min 5.237
_cell_volume 873.28(5)
_computing_cell_refinement
;
SAINT (2020) V8.40B; Integration Software for Single Crystal Data.
Bruker AXS Inc., Madison, WI 53719-1173.
;
_computing_data_collection
;
APEX 3 (2019) Bruker AXS Inc., Madison, WI 53719-1173.
;
_computing_data_reduction
;
SAINT (2020) V8.40B; Integration Software for Single Crystal Data.
Bruker AXS Inc., Madison, WI 53719-1173.
;
_computing_molecular_graphics 'Olex2 1.5 (Dolomanov et al., 2009)'
_computing_publication_material 'Olex2 1.5 (Dolomanov et al., 2009)'
_computing_structure_refinement 'XL (Sheldrick, 2015b)'
_computing_structure_solution 'XT (Sheldrick, 2015a)'
_diffrn_ambient_temperature 150
_diffrn_detector 'CMOS Area detector'
_diffrn_detector_area_resol_mean 10.42
_diffrn_detector_type 'Bruker CMOS Photon III '
_diffrn_measured_fraction_theta_full 0.990
_diffrn_measured_fraction_theta_max 0.991
_diffrn_measurement_device 'k-geometry diffractometer'
_diffrn_measurement_device_type 'Bruker Venture Metaljet'
_diffrn_measurement_method '\w and \f scans'
_diffrn_radiation_collimation 'Focusing mirrors'
_diffrn_radiation_monochromator 'Helios MX Mirror Optics'
_diffrn_radiation_probe x-ray
_diffrn_radiation_type 'Ga K\a'
_diffrn_radiation_wavelength 1.34139
_diffrn_reflns_av_R_equivalents 0.0402
_diffrn_reflns_av_unetI/netI 0.0255
_diffrn_reflns_Laue_measured_fraction_full 0.990
_diffrn_reflns_Laue_measured_fraction_max 0.991
_diffrn_reflns_limit_h_max 10
_diffrn_reflns_limit_h_min -10
_diffrn_reflns_limit_k_max 24
_diffrn_reflns_limit_k_min -24
_diffrn_reflns_limit_l_max 5
_diffrn_reflns_limit_l_min -7
_diffrn_reflns_number 8887
_diffrn_reflns_point_group_measured_fraction_full 0.990
_diffrn_reflns_point_group_measured_fraction_max 0.991
_diffrn_reflns_theta_full 53.594
_diffrn_reflns_theta_max 60.612
_diffrn_reflns_theta_min 6.967
_diffrn_source 'Metal Jet'
_diffrn_source_current 2.86
_diffrn_source_power 0.199914
_diffrn_source_target Ga
_diffrn_source_type 'Gallium Liquid Metal Jet Source'
_diffrn_source_voltage 69.9
_exptl_absorpt_coefficient_mu 1.278
_exptl_absorpt_correction_T_max 0.3107
_exptl_absorpt_correction_T_min 0.1780
_exptl_absorpt_correction_type multi-scan
_exptl_absorpt_process_details
;
SADABS-2016/2 (Bruker,2016/2) was used for absorption correction.
wR2(int) was 0.1075 before and 0.0638 after correction.
The Ratio of minimum to maximum transmission is 0.5729.
The \l/2 correction factor is Not present.
;
_exptl_crystal_colour 'clear light colourless'
_exptl_crystal_colour_lustre clear
_exptl_crystal_colour_modifier light
_exptl_crystal_colour_primary colourless
_exptl_crystal_density_diffrn 1.353
_exptl_crystal_description Plate
_exptl_crystal_F_000 372
_exptl_crystal_size_max 0.23
_exptl_crystal_size_mid 0.15
_exptl_crystal_size_min 0.03
_refine_diff_density_max 0.222
_refine_diff_density_min -0.144
_refine_diff_density_rms 0.031
_refine_ls_extinction_coef .
_refine_ls_extinction_method none
_refine_ls_goodness_of_fit_ref 1.075
_refine_ls_hydrogen_treatment constr
_refine_ls_matrix_type full
_refine_ls_number_parameters 68
_refine_ls_number_reflns 1026
_refine_ls_number_restraints 12
_refine_ls_restrained_S_all 1.090
_refine_ls_R_factor_all 0.0333
_refine_ls_R_factor_gt 0.0329
_refine_ls_shift/su_max 0.000
_refine_ls_shift/su_mean 0.000
_refine_ls_structure_factor_coef Fsqd
_refine_ls_weighting_details 'w=1/[\s^2^(Fo^2^)+(0.0362P)^2^+0.2077P] where P=(Fo^2^+2Fc^2^)/3'
_refine_ls_weighting_scheme calc
_refine_ls_wR_factor_gt 0.0871
_refine_ls_wR_factor_ref 0.0874
_reflns_Friedel_coverage 0.000
_reflns_Friedel_fraction_full .
_reflns_Friedel_fraction_max .
_reflns_number_gt 999
_reflns_number_total 1026
_reflns_threshold_expression 'I > 2\s(I)'
_cod_data_source_file 06-62DBT_38CBZ.cif
_cod_data_source_block jw23141
_cod_database_code 4519442

loop_
_space_group_symop_id
_space_group_symop_operation_xyz
1 x,y,z
2 1/2-x,-y,1/2+z
3 1/2+x,1/2-y,1/2-z
4 -x,1/2+y,-z
5 -x,-y,-z
6 1/2+x,y,1/2-z
7 1/2-x,1/2+y,1/2+z
8 x,1/2-y,z

loop_
_atom_site_label
_atom_site_type_symbol
_atom_site_fract_x
_atom_site_fract_y
_atom_site_fract_z
_atom_site_U_iso_or_equiv
_atom_site_adp_type
_atom_site_occupancy
_atom_site_site_symmetry_order
_atom_site_calc_flag
_atom_site_refinement_flags_posn
_atom_site_refinement_flags_adp
_atom_site_refinement_flags_occupancy
_atom_site_disorder_assembly
_atom_site_disorder_group
S1 S 0.20084(17) 0.250000 0.19467(17) 0.0365(3) Uani 0.625(4) 2 d S TU P A 1
N1 N 0.2178(11) 0.250000 0.2429(13) 0.0394(8) Uani 0.375(4) 2 d S TU P A 2
H1 H 0.162282 0.250000 0.111344 0.047 Uiso 0.375(4) 2 calc R U P A 2
C1 C 0.27407(13) 0.31409(6) 0.37635(19) 0.0397(3) Uani 1 1 d . U . . .
C2 C 0.35338(13) 0.28845(5) 0.57632(18) 0.0368(3) Uani 1 1 d . . . . .
C3 C 0.41973(14) 0.33661(6) 0.7342(2) 0.0441(3) Uani 1 1 d . . . . .
H3 H 0.474567 0.320471 0.870124 0.053 Uiso 1 1 calc R U . . .
C4 C 0.40480(17) 0.40814(7) 0.6906(2) 0.0530(4) Uani 1 1 d . . . . .
H4 H 0.449939 0.441065 0.797790 0.064 Uiso 1 1 calc R U . . .
C5 C 0.32499(17) 0.43259(7) 0.4929(2) 0.0549(4) Uani 1 1 d . . . . .
H5 H 0.316399 0.481989 0.467040 0.066 Uiso 1 1 calc R U . . .
C6 C 0.25813(17) 0.38651(7) 0.3339(2) 0.0498(3) Uani 1 1 d . . . . .
H6 H 0.202763 0.403340 0.199278 0.060 Uiso 1 1 calc R U . . .

loop_
_atom_site_aniso_label
_atom_site_aniso_U_11
_atom_site_aniso_U_22
_atom_site_aniso_U_33
_atom_site_aniso_U_23
_atom_site_aniso_U_13
_atom_site_aniso_U_12
S1 0.0455(4) 0.0349(3) 0.0292(5) 0.000 -0.0103(3) 0.000
N1 0.0431(14) 0.0420(13) 0.0332(15) 0.000 -0.0049(14) 0.000
C1 0.0402(5) 0.0421(6) 0.0368(5) -0.0001(4) 0.0017(4) 0.0021(4)
C2 0.0360(5) 0.0389(6) 0.0354(5) 0.0002(4) 0.0011(4) 0.0008(4)
C3 0.0425(6) 0.0482(6) 0.0415(5) -0.0056(5) -0.0015(4) -0.0017(5)
C4 0.0544(7) 0.0445(6) 0.0601(8) -0.0141(5) 0.0079(6) -0.0062(5)
C5 0.0613(7) 0.0360(6) 0.0673(8) 0.0013(6) 0.0150(6) 0.0034(5)
C6 0.0542(7) 0.0465(7) 0.0488(6) 0.0093(5) 0.0067(5) 0.0102(5)

loop_
_atom_type_symbol
_atom_type_description
_atom_type_scat_dispersion_real
_atom_type_scat_dispersion_imag
_atom_type_scat_source
C C 0.0137 0.0067 'International Tables Vol C Tables 4.2.6.8 and 6.1.1.4'
H H 0.0000 0.0000 'International Tables Vol C Tables 4.2.6.8 and 6.1.1.4'
N N 0.0241 0.0134 'International Tables Vol C Tables 4.2.6.8 and 6.1.1.4'
S S 0.2925 0.4295 'International Tables Vol C Tables 4.2.6.8 and 6.1.1.4'

loop_
_geom_angle_atom_site_label_1
_geom_angle_atom_site_label_2
_geom_angle_atom_site_label_3
_geom_angle
_geom_angle_site_symmetry_1
_geom_angle_site_symmetry_2
_geom_angle_site_symmetry_3
_geom_angle_publ_flag
C1 S1 C1 90.58(7) . . 8_555 yes
C1 N1 C1 107.4(5) . . 8_555 yes
S1 C1 C2 114.48(9) . . . yes
C2 C1 C6 121.62(10) . . . no
N1 C1 C2 106.1(3) . . . yes
S1 C1 C2 114.48(9) 8_555 . . yes
N1 C1 C2 106.1(3) 8_555 . . yes
N1 C1 C6 132.3(3) . . . yes
S1 C1 C6 123.90(9) 8_555 . . yes
N1 C1 C6 132.3(3) 8_555 . . yes
S1 C1 C6 123.90(9) . . . yes
C1 N1 H1 126.00 . . . no
C1 N1 H1 126.00 . . 8_555 no
C1 N1 H1 126.00 8_555 . . no
C1 N1 H1 126.00 8_555 . 8_555 no
C1 C2 C2 110.23(9) . . 8_555 no
C1 C2 C3 118.91(9) . . . no
C2 C2 C3 130.85(10) 8_555 . . no
C2 C3 C4 119.26(10) . . . no
C3 C4 C5 121.09(12) . . . no
C4 C5 C6 121.10(12) . . . no
C1 C6 C5 118.02(11) . . . no
C2 C3 H3 120.00 . . . no
C4 C3 H3 120.00 . . . no
C3 C4 H4 119.00 . . . no
C5 C4 H4 119.00 . . . no
C6 C5 H5 119.00 . . . no
C4 C5 H5 119.00 . . . no
C1 C6 H6 121.00 . . . no
C5 C6 H6 121.00 . . . no

loop_
_geom_bond_atom_site_label_1
_geom_bond_atom_site_label_2
_geom_bond_distance
_geom_bond_site_symmetry_1
_geom_bond_site_symmetry_2
_geom_bond_publ_flag
S1 C1 1.7082(13) . . yes
S1 C1 1.7082(13) . 8_555 yes
N1 C1 1.507(5) . . yes
N1 C1 1.507(5) . 8_555 yes
C1 C6 1.3993(17) . . no
N1 H1 0.8800 . . no
C1 C2 1.4044(15) . . no
N1 H1 0.8800 . 8_555 no
C2 C2 1.4566(13) . 8_555 no
C2 C3 1.3947(15) . . no
C3 C4 1.3832(17) . . no
C4 C5 1.3878(17) . . no
C5 C6 1.3752(18) . . no
C3 H3 0.9500 . . no
C4 H4 0.9500 . . no
C5 H5 0.9500 . . no
C6 H6 0.9500 . . no

loop_
_geom_torsion_atom_site_label_1
_geom_torsion_atom_site_label_2
_geom_torsion_atom_site_label_3
_geom_torsion_atom_site_label_4
_geom_torsion
_geom_torsion_site_symmetry_1
_geom_torsion_site_symmetry_2
_geom_torsion_site_symmetry_3
_geom_torsion_site_symmetry_4
_geom_torsion_publ_flag
C1 S1 C1 C2 -0.40(11) 8_555 . . . no
C1 S1 C1 C6 179.60(11) 8_555 . . . no
S1 C1 C2 C3 179.08(10) . . . . no
S1 C1 C2 C2 0.30(13) . . . 8_555 no
C6 C1 C2 C3 -0.92(16) . . . . no
C6 C1 C2 C2 -179.70(10) . . . 8_555 no
S1 C1 C2 C3 179.08(10) 8_555 . . . no
S1 C1 C6 C5 -179.04(11) . . . . no
C2 C1 C6 C5 0.96(18) . . . . no
S1 C1 C6 C5 -179.04(11) 8_555 . . . no
C1 C2 C3 C4 0.41(16) . . . . no
C2 C2 C3 C4 178.89(11) 8_555 . . . no
C1 C2 C2 C1 0.00(12) . . 8_555 8_555 no
C1 C2 C2 C3 178.58(11) . . 8_555 8_555 no
C3 C2 C2 C1 -178.58(11) . . 8_555 8_555 no
C3 C2 C2 C3 0.0(2) . . 8_555 8_555 no
C2 C3 C4 C5 0.03(18) . . . . no
C3 C4 C5 C6 0.0(2) . . . . no
C4 C5 C6 C1 -0.50(19) . . . . no

_cod_database_fobs_code 4519442
